data_1519638
loop_
_publ_author_name
'Yoshioka, Shota'
'Inokuma, Yasuhide'
'Hoshino, Manabu'
'Sato, Takashi'
'Fujita, Makoto'

_publ_section_title
;
 Absolute structure determination of compounds with axial and planar
 chirality using the crystalline sponge method
;
_journal_issue 7
_journal_name_full 'Chem. Sci.'
_journal_page_first 3765
_journal_paper_doi 10.1039/C5SC01681A
_journal_volume 6
_journal_year 2015
_chemical_absolute_configuration ad
_chemical_formula_sum 'C85.6 H63.3 I12 N24 O1.7 Zn6'
_chemical_formula_weight 3370.32
_space_group_crystal_system monoclinic
_space_group_IT_number 5
_space_group_name_Hall 'C 2y'
_space_group_name_H-M_alt 'C 1 2 1'
_symmetry_space_group_name_Hall 'C 2y'
_symmetry_space_group_name_H-M 'C 1 2 1'
_atom_sites_solution_hydrogens geom
_atom_sites_solution_primary direct
_atom_sites_solution_secondary difmap
_audit_creation_method SHELXL-2014/7
_audit_update_record
;
2015-03-11 deposited with the CCDC.
2015-05-12 downloaded from the CCDC.
;
_cell_angle_alpha 90
_cell_angle_beta 102.3850(10)
_cell_angle_gamma 90
_cell_formula_units_Z 4
_cell_length_a 34.200(3)
_cell_length_b 15.1265(13)
_cell_length_c 31.003(3)
_cell_measurement_reflns_used 9809
_cell_measurement_temperature 90(2)
_cell_measurement_theta_max 24.34
_cell_measurement_theta_min 2.27
_cell_volume 15665(2)
_computing_cell_refinement 'Bruker SAINT'
_computing_data_collection 'Bruker APEX2'
_computing_data_reduction 'Bruker SAINT'
_computing_molecular_graphics 'Bruker SHELXTL'
_computing_publication_material 'Bruker SHELXTL'
_computing_structure_refinement 'SHELXL-2014/7 (Sheldrick, 2014)'
_computing_structure_solution 'SHELXS-97 (Sheldrick, 2008)'
_diffrn_ambient_temperature 90(2)
_diffrn_detector_area_resol_mean 8.33
_diffrn_measured_fraction_theta_full 1.000
_diffrn_measured_fraction_theta_max 0.999
_diffrn_measurement_device_type 'Bruker APEX-II CCD'
_diffrn_measurement_method '\f and \w scans'
_diffrn_radiation_type MoK\a
_diffrn_radiation_wavelength 0.71073
_diffrn_reflns_av_R_equivalents 0.0315
_diffrn_reflns_av_unetI/netI 0.0489
_diffrn_reflns_Laue_measured_fraction_full 1.000
_diffrn_reflns_Laue_measured_fraction_max 0.999
_diffrn_reflns_limit_h_max 42
_diffrn_reflns_limit_h_min -42
_diffrn_reflns_limit_k_max 18
_diffrn_reflns_limit_k_min -18
_diffrn_reflns_limit_l_max 38
_diffrn_reflns_limit_l_min -38
_diffrn_reflns_number 84003
_diffrn_reflns_point_group_measured_fraction_full 0.999
_diffrn_reflns_point_group_measured_fraction_max 0.997
_diffrn_reflns_theta_full 25.242
_diffrn_reflns_theta_max 26.437
_diffrn_reflns_theta_min 1.219
_diffrn_source 'fine-focus sealed tube'
_exptl_absorpt_coefficient_mu 3.306
_exptl_absorpt_correction_T_max 0.7454
_exptl_absorpt_correction_T_min 0.6705
_exptl_absorpt_correction_type multi-scan
_exptl_absorpt_process_details SADABS
_exptl_crystal_colour 'pale yellow'
_exptl_crystal_density_diffrn 1.429
_exptl_crystal_density_meas ?
_exptl_crystal_density_method 'not measured'
_exptl_crystal_description block
_exptl_crystal_F_000 6298
_exptl_crystal_size_max 0.120
_exptl_crystal_size_mid 0.080
_exptl_crystal_size_min 0.080
_exptl_transmission_factor_max 0.768
_exptl_transmission_factor_min 0.735
_refine_diff_density_max 2.333
_refine_diff_density_min -1.884
_refine_diff_density_rms 0.247
_refine_ls_abs_structure_details
; 
 Flack x determined using 7526 quotients [(I+)-(I-)]/[(I+)+(I-)] 
 (Parsons, Flack and Wagner, Acta Cryst. B69 (2013) 249-259). 
;
_refine_ls_abs_structure_Flack 0.169(8)
_refine_ls_extinction_coef 0.00012(3)
_refine_ls_extinction_expression Fc^*^=kFc[1+0.001xFc^2^\l^3^/sin(2\q)]^-1/4^
_refine_ls_extinction_method 'SHELXL-2014/7 (Sheldrick 2014'
_refine_ls_goodness_of_fit_ref 1.050
_refine_ls_hydrogen_treatment constr
_refine_ls_matrix_type full
_refine_ls_number_parameters 1307
_refine_ls_number_reflns 32155
_refine_ls_number_restraints 205
_refine_ls_restrained_S_all 1.049
_refine_ls_R_factor_all 0.1378
_refine_ls_R_factor_gt 0.0978
_refine_ls_shift/su_max 0.004
_refine_ls_shift/su_mean 0.000
_refine_ls_structure_factor_coef Fsqd
_refine_ls_weighting_details 'w=1/[\s^2^(Fo^2^)+(0.1757P)^2^+154.1740P] where P=(Fo^2^+2Fc^2^)/3'
_refine_ls_weighting_scheme calc
_refine_ls_wR_factor_gt 0.2817
_refine_ls_wR_factor_ref 0.3129
_reflns_Friedel_coverage 0.920
_reflns_Friedel_fraction_full 0.999
_reflns_Friedel_fraction_max 0.994
_reflns_number_gt 21133
_reflns_number_total 32155
_reflns_threshold_expression 'I > 2\s(I)'
_cod_data_source_file c5sc01681a2.cif
_cod_data_source_block c2
_cod_depositor_comments
;
The following automatic conversions were performed:

'_exptl_crystal_density_meas' value 'not measured' was changed to '?'
- the value is perceived as not measured.

Automatic conversion script
Id: cif_fix_values 3271 2015-04-21 07:52:19Z andrius 

 Adding full bibliography for 1519634--1519639.cif.
;
_cod_original_formula_sum 'C85.60 H63.30 I12 N24 O1.70 Zn6'
_cod_database_code 1519638
_shelx_shelxl_version_number 2014/7
_shelx_space_group_comment
; 
The symmetry employed for this shelxl refinement is uniquely defined 
by the following loop, which should always be used as a source of 
symmetry information in preference to the above space-group names. 
They are only intended as comments. 
;
_shelx_estimated_absorpt_t_min 0.692
_shelx_estimated_absorpt_t_max 0.778

loop_
_space_group_symop_operation_xyz
'x, y, z'
'-x, y, -z'
'x+1/2, y+1/2, z'
'-x+1/2, y+1/2, -z'

loop_
_atom_site_label
_atom_site_type_symbol
_atom_site_fract_x
_atom_site_fract_y
_atom_site_fract_z
_atom_site_U_iso_or_equiv
_atom_site_adp_type
_atom_site_occupancy
_atom_site_site_symmetry_order
_atom_site_calc_flag
_atom_site_refinement_flags_posn
_atom_site_refinement_flags_adp
_atom_site_refinement_flags_occupancy
_atom_site_disorder_assembly
_atom_site_disorder_group
Zn1A Zn 0.6729(4) 0.3904(6) 0.5271(4) 0.086(3) Uani 0.426(7) 1 d . . P A 1
I1A I 0.7369(3) 0.4766(4) 0.5536(4) 0.133(4) Uani 0.426(7) 1 d . . P A 1
I2A I 0.6231(4) 0.4142(6) 0.4528(3) 0.149(4) Uani 0.426(7) 1 d . . P A 1
Zn1B Zn 0.7006(4) 0.3932(5) 0.5447(3) 0.097(3) Uani 0.574(7) 1 d . . P A 2
I1B I 0.7664(2) 0.4539(3) 0.5847(3) 0.134(2) Uani 0.574(7) 1 d . . P A 2
I2B I 0.6632(4) 0.4448(4) 0.4687(2) 0.199(5) Uani 0.574(7) 1 d . . P A 2
N1 N 0.6949(15) 0.2585(17) 0.5358(12) 0.143(17) Uani 1 1 d . . . . .
C1 C 0.6762(19) 0.205(4) 0.5051(14) 0.23(4) Uani 1 1 d D . . . .
H1B H 0.6604 0.2331 0.4800 0.275 Uiso 1 1 calc R U . . .
C2 C 0.6759(14) 0.117(2) 0.5032(12) 0.138(18) Uani 1 1 d D . . . .
H2B H 0.6574 0.0858 0.4813 0.165 Uiso 1 1 calc R U . . .
C3 C 0.7049(10) 0.0737(19) 0.5359(9) 0.087(9) Uani 1 1 d . . . . .
C4 C 0.7324(10) 0.1214(16) 0.5712(12) 0.102(11) Uani 1 1 d D . . . .
H4B H 0.7517 0.0939 0.5938 0.122 Uiso 1 1 calc R U . . .
C5 C 0.7261(11) 0.2170(18) 0.5668(10) 0.098(10) Uani 1 1 d D . . . .
H5B H 0.7443 0.2542 0.5862 0.118 Uiso 1 1 calc R U . . .
C6 C 0.7091(9) -0.0240(17) 0.5326(10) 0.079(7) Uani 1 1 d . . . . .
N2 N 0.6819(6) -0.0672(11) 0.5037(6) 0.064(5) Uani 1 1 d . . . . .
C7 C 0.6900(7) -0.151(2) 0.4997(10) 0.085(8) Uani 1 1 d . . . . .
N3 N 0.7192(6) -0.1982(13) 0.5278(6) 0.066(6) Uani 1 1 d . . . . .
C8 C 0.7408(7) -0.1513(15) 0.5579(8) 0.061(6) Uani 1 1 d . . . . .
N4 N 0.7383(6) -0.0568(14) 0.5639(7) 0.075(6) Uani 1 1 d . . . . .
N5 N 0.8360(9) -0.2861(15) 0.6480(12) 0.131(13) Uani 1 1 d . . . . .
C9 C 0.8292(12) -0.190(2) 0.6570(16) 0.24(4) Uani 1 1 d D . . . .
H9B H 0.8441 -0.1595 0.6819 0.288 Uiso 1 1 calc R U . . .
C10 C 0.7989(10) -0.151(2) 0.6256(14) 0.16(2) Uani 1 1 d D . . . .
H10B H 0.7952 -0.0885 0.6274 0.186 Uiso 1 1 calc R U . . .
C11 C 0.7738(9) -0.196(2) 0.5915(12) 0.109(13) Uani 1 1 d . . . . .
C12 C 0.7783(10) -0.2829(19) 0.5892(15) 0.14(2) Uani 1 1 d D . . . .
H12B H 0.7581 -0.3154 0.5698 0.174 Uiso 1 1 calc R U . . .
C13 C 0.8108(9) -0.3297(17) 0.6136(15) 0.16(2) Uani 1 1 d D . . . .
H13B H 0.8156 -0.3895 0.6068 0.192 Uiso 1 1 calc R U . . .
N6 N 0.6156(7) -0.2963(13) 0.3995(7) 0.087(8) Uani 1 1 d D . . . .
C14 C 0.6427(7) -0.3341(14) 0.4249(7) 0.067(7) Uani 1 1 d D . . . .
H14 H 0.6457 -0.3962 0.4223 0.081 Uiso 1 1 calc R U . . .
C15 C 0.6687(7) -0.2895(14) 0.4570(8) 0.069(7) Uani 1 1 d D . . . .
H15 H 0.6906 -0.3199 0.4748 0.083 Uiso 1 1 calc R U . . .
C16 C 0.6635(7) -0.2047(15) 0.4635(7) 0.066(7) Uani 1 1 d . . . . .
C17 C 0.6356(14) -0.1596(19) 0.4354(14) 0.19(3) Uani 1 1 d . . . . .
H17 H 0.6335 -0.0972 0.4372 0.228 Uiso 1 1 calc R U . . .
C18 C 0.6107(14) -0.206(2) 0.4045(16) 0.16(2) Uani 1 1 d . . . . .
H18 H 0.5891 -0.1770 0.3856 0.188 Uiso 1 1 calc R U . . .
Zn2A Zn 0.5688(3) -0.3546(6) 0.3551(3) 0.0385(19) Uani 0.426(7) 1 d . . P A 1
I3A I 0.6028(2) -0.4873(4) 0.3317(2) 0.0644(13) Uani 0.426(7) 1 d . . P A 1
I4A I 0.5059(2) -0.3658(4) 0.3858(2) 0.0703(17) Uani 0.426(7) 1 d . . P A 1
Zn2B Zn 0.5768(4) -0.3772(6) 0.3491(4) 0.083(4) Uani 0.574(7) 1 d . . P A 2
I3B I 0.6153(3) -0.4926(4) 0.3162(3) 0.149(3) Uani 0.574(7) 1 d . . P A 2
I4B I 0.5182(3) -0.4001(5) 0.3838(2) 0.122(3) Uani 0.574(7) 1 d . . P A 2
N7 N 0.5614(5) -0.2688(12) 0.3041(6) 0.054(4) Uani 1 1 d . . . . .
C19 C 0.5864(7) -0.256(2) 0.2777(11) 0.084(9) Uani 1 1 d . . . . .
H19 H 0.6072 -0.2975 0.2781 0.101 Uiso 1 1 calc R U . . .
C20 C 0.5838(8) -0.1850(18) 0.2499(8) 0.075(8) Uani 1 1 d . . . . .
H20 H 0.6034 -0.1758 0.2328 0.090 Uiso 1 1 calc R U . . .
C21 C 0.5533(5) -0.1289(13) 0.2473(6) 0.046(4) Uani 1 1 d . . . . .
C22 C 0.5257(5) -0.1407(11) 0.2732(6) 0.042(4) Uani 1 1 d D . . . .
H22 H 0.5043 -0.1004 0.2723 0.051 Uiso 1 1 calc R U . . .
C23 C 0.5305(6) -0.2143(14) 0.3010(7) 0.057(5) Uani 1 1 d D . . . .
H23 H 0.5111 -0.2258 0.3182 0.068 Uiso 1 1 calc R U . . .
C24 C 0.5498(5) -0.0453(14) 0.2202(5) 0.039(4) Uani 1 1 d . . . . .
N8 N 0.5751(5) -0.0360(11) 0.1921(5) 0.049(4) Uani 1 1 d . . . . .
C25 C 0.5672(6) 0.0343(14) 0.1671(6) 0.048(4) Uani 1 1 d . . . . .
N9 N 0.5401(4) 0.0933(11) 0.1661(5) 0.044(4) Uani 1 1 d . . . . .
C26 C 0.5191(4) 0.0821(11) 0.1952(5) 0.033(4) Uani 1 1 d . . . . .
N10 N 0.5215(4) 0.0131(9) 0.2231(4) 0.036(3) Uani 1 1 d . . . . .
N11 N 0.6474(8) 0.0811(13) 0.0791(7) 0.079(7) Uani 1 1 d D . . . .
C27 C 0.6130(9) 0.110(2) 0.0719(9) 0.100(11) Uani 1 1 d D . . . .
H27 H 0.6047 0.1436 0.0458 0.120 Uiso 1 1 calc R U . . .
C28 C 0.5835(8) 0.097(2) 0.0994(8) 0.094(10) Uani 1 1 d D . . . .
H28 H 0.5574 0.1224 0.0920 0.112 Uiso 1 1 calc R U . . .
C29 C 0.5964(6) 0.0468(13) 0.1368(6) 0.050(5) Uani 1 1 d D . . . .
C30 C 0.6347(6) 0.0123(16) 0.1452(6) 0.058(5) Uani 1 1 d D . . . .
H30 H 0.6442 -0.0222 0.1710 0.069 Uiso 1 1 calc R U . . .
C31 C 0.6592(6) 0.0286(16) 0.1161(9) 0.076(8) Uani 1 1 d D . . . .
H31 H 0.6851 0.0026 0.1216 0.092 Uiso 1 1 calc R U . . .
N12 N 0.4245(5) 0.2633(12) 0.1986(6) 0.054(4) Uani 1 1 d D . . . .
C32 C 0.4364(6) 0.2035(15) 0.2353(8) 0.060(6) Uani 1 1 d . . . . .
H32 H 0.4234 0.2021 0.2594 0.072 Uiso 1 1 calc R U . . .
C33 C 0.4677(6) 0.1490(18) 0.2329(7) 0.061(6) Uani 1 1 d . . . . .
H33 H 0.4772 0.1112 0.2574 0.074 Uiso 1 1 calc R U . . .
C34 C 0.4870(4) 0.1444(11) 0.1970(6) 0.036(4) Uani 1 1 d . . . . .
C35 C 0.4730(8) 0.2049(19) 0.1649(12) 0.102(12) Uani 1 1 d . . . . .
H35 H 0.4854 0.2086 0.1403 0.123 Uiso 1 1 calc R U . . .
C36 C 0.4409(10) 0.262(3) 0.1665(10) 0.110(13) Uani 1 1 d D . . . .
H36 H 0.4315 0.3010 0.1424 0.132 Uiso 1 1 calc R U . . .
Zn3 Zn 0.37438(7) 0.34282(19) 0.19483(9) 0.0636(7) Uani 1 1 d . . . . .
I5 I 0.38841(7) 0.48435(14) 0.16101(10) 0.1181(10) Uani 1 1 d . . . . .
I6 I 0.35011(6) 0.3238(2) 0.26536(7) 0.1090(9) Uani 1 1 d . . . . .
N13 N 0.3338(4) 0.2748(12) 0.1482(6) 0.054(5) Uani 1 1 d . . . . .
C37 C 0.3086(7) 0.3158(17) 0.1139(8) 0.070(7) Uani 1 1 d . . . . .
H37 H 0.3114 0.3779 0.1107 0.084 Uiso 1 1 calc R U . . .
C38 C 0.2805(6) 0.2743(13) 0.0846(6) 0.051(5) Uani 1 1 d . . . . .
H38 H 0.2641 0.3068 0.0613 0.061 Uiso 1 1 calc R U . . .
C39 C 0.2750(5) 0.1845(13) 0.0877(6) 0.048(5) Uani 1 1 d . . . . .
C40 C 0.2990(7) 0.1408(12) 0.1226(6) 0.058(6) Uani 1 1 d . . . . .
H40 H 0.2955 0.0798 0.1279 0.070 Uiso 1 1 calc R U . . .
C41 C 0.3288(6) 0.1907(16) 0.1497(9) 0.075(8) Uani 1 1 d . . . . .
H41 H 0.3473 0.1592 0.1715 0.090 Uiso 1 1 calc R U . . .
C42 C 0.2442(6) 0.1366(16) 0.0572(7) 0.058(6) Uani 1 1 d . . . . .
N14 N 0.2203(5) 0.1868(10) 0.0232(5) 0.049(4) Uani 1 1 d . . . . .
C43 C 0.1906(6) 0.1439(10) -0.0014(6) 0.043(4) Uani 1 1 d . . . . .
N15 N 0.1829(6) 0.0550(11) 0.0004(6) 0.057(5) Uani 1 1 d . . . . .
C44 C 0.2091(5) 0.0156(12) 0.0327(6) 0.039(4) Uani 1 1 d . . . . .
N16 N 0.2380(5) 0.0520(10) 0.0610(5) 0.048(4) Uani 1 1 d . . . . .
N17 N 0.1935(7) -0.2610(12) 0.0375(7) 0.067(5) Uani 1 1 d D . . . .
C45 C 0.2228(7) -0.2265(13) 0.0627(10) 0.080(9) Uani 1 1 d D . . . .
H45 H 0.2403 -0.2625 0.0835 0.096 Uiso 1 1 calc R U . . .
C46 C 0.2306(7) -0.1359(13) 0.0610(7) 0.062(6) Uani 1 1 d D . . . .
H46 H 0.2545 -0.1113 0.0781 0.074 Uiso 1 1 calc R U . . .
C47 C 0.2029(5) -0.0835(12) 0.0343(6) 0.042(4) Uani 1 1 d . . . . .
C48 C 0.1713(9) -0.1218(15) 0.0082(9) 0.081(8) Uani 1 1 d . . . . .
H48 H 0.1525 -0.0871 -0.0117 0.097 Uiso 1 1 calc R U . . .
C49 C 0.1659(9) -0.2147(13) 0.0103(9) 0.085(9) Uani 1 1 d . . . . .
H49 H 0.1432 -0.2428 -0.0073 0.102 Uiso 1 1 calc R U . . .
Zn4A Zn 0.1763(5) -0.4085(12) 0.0294(7) 0.067(4) Uani 0.426(7) 1 d . . P A 1
I7A I 0.2422(4) -0.4848(9) 0.0575(5) 0.122(5) Uani 0.426(7) 1 d . . P A 1
I8A I 0.1449(2) -0.4355(5) -0.0378(3) 0.073(2) Uani 0.426(7) 1 d . . P A 1
Zn4B Zn 0.1887(4) -0.3966(8) 0.0393(5) 0.051(2) Uani 0.574(7) 1 d . . P A 2
I7B I 0.1433(4) -0.4364(6) -0.0421(4) 0.199(7) Uani 0.574(7) 1 d . . P A 2
I8B I 0.2539(2) -0.4718(6) 0.0743(3) 0.0767(18) Uani 0.574(7) 1 d . . P A 2
N18 N 0.1160(5) 0.2867(11) -0.1069(5) 0.050(4) Uani 1 1 d . . . . .
C50 C 0.1127(9) 0.2027(15) -0.1029(8) 0.092(11) Uani 1 1 d . . . . .
H50 H 0.0922 0.1724 -0.1231 0.110 Uiso 1 1 calc R U . . .
C51 C 0.1376(9) 0.1550(16) -0.0707(9) 0.096(11) Uani 1 1 d . . . . .
H51 H 0.1348 0.0925 -0.0705 0.115 Uiso 1 1 calc R U . . .
C52 C 0.1668(6) 0.1940(11) -0.0385(6) 0.043(4) Uani 1 1 d . . . . .
C53 C 0.1704(7) 0.2851(15) -0.0423(7) 0.064(6) Uani 1 1 d D . . . .
H53 H 0.1893 0.3176 -0.0213 0.077 Uiso 1 1 calc R U . . .
C54 C 0.1456(6) 0.3275(14) -0.0778(6) 0.056(5) Uani 1 1 d D . . . .
H54 H 0.1497 0.3888 -0.0818 0.067 Uiso 1 1 calc R U . . .
Zn5 Zn 0.07525(7) 0.35886(16) -0.15135(7) 0.0515(6) Uani 1 1 d . . . . .
I9 I 0.01564(6) 0.37577(15) -0.11569(6) 0.0889(6) Uani 1 1 d . . . . .
I10 I 0.10927(6) 0.48430(12) -0.17940(8) 0.0975(7) Uani 1 1 d . . . . .
Zn6A Zn 0.8689(3) -0.3360(8) 0.7124(6) 0.134(7) Uani 0.426(7) 1 d . . P A 1
I11A I 0.8507(3) -0.2868(7) 0.7903(4) 0.181(6) Uani 0.426(7) 1 d . . P A 1
I12A I 0.8778(3) -0.4856(4) 0.6838(5) 0.210(8) Uani 0.426(7) 1 d . . P A 1
Zn6B Zn 0.88088(17) -0.3556(4) 0.68431(19) 0.0632(15) Uani 0.574(7) 1 d . . P A 2
I11B I 0.85839(11) -0.3472(3) 0.75562(12) 0.0885(13) Uani 0.574(7) 1 d . . P A 2
I12B I 0.89299(14) -0.4958(3) 0.64717(15) 0.0962(14) Uani 0.574(7) 1 d . . P A 2
C73A C 0.0838(10) 0.144(2) 0.0840(9) 0.065(5) Uiso 0.35 1 d G . P B 4
C74A C 0.0693(8) 0.0908(18) 0.0475(13) 0.065(5) Uiso 0.35 1 d G . P B 4
C75A C 0.0572(10) 0.129(2) 0.0059(10) 0.065(5) Uiso 0.35 1 d G . P B 4
H75A H 0.0474 0.0922 -0.0191 0.078 Uiso 0.35 1 calc R U P B 4
C76A C 0.0596(12) 0.220(2) 0.0007(10) 0.065(5) Uiso 0.35 1 d G . P B 4
H76A H 0.0514 0.2453 -0.0277 0.078 Uiso 0.35 1 calc R U P B 4
C77A C 0.0741(11) 0.2728(18) 0.0372(13) 0.065(5) Uiso 0.35 1 d DG . P B 4
C78A C 0.0862(11) 0.235(2) 0.0788(10) 0.065(5) Uiso 0.35 1 d DG . P B 4
C79A C 0.0760(18) 0.369(2) 0.030(2) 0.065(5) Uiso 0.35 1 d D . P B 4
H101 H 0.0661 0.3818 -0.0019 0.098 Uiso 0.35 1 calc R U P B 4
H102 H 0.0593 0.4002 0.0468 0.098 Uiso 0.35 1 calc R U P B 4
H103 H 0.1037 0.3894 0.0387 0.098 Uiso 0.35 1 calc R U P B 4
C80A C 0.1054(17) 0.281(4) 0.1213(15) 0.065(5) Uiso 0.35 1 d D . P B 4
H104 H 0.1106 0.2377 0.1454 0.098 Uiso 0.35 1 calc R U P B 4
H105 H 0.1306 0.3080 0.1182 0.098 Uiso 0.35 1 calc R U P B 4
H106 H 0.0873 0.3268 0.1280 0.098 Uiso 0.35 1 calc R U P B 4
O1A O 0.0668(11) 0.000(3) 0.0520(14) 0.065(5) Uiso 0.35 1 d . . P B 4
H125 H 0.0593 -0.0230 0.0269 0.098 Uiso 0.35 1 calc R U P B 4
C81A C 0.0937(14) 0.094(3) 0.1312(13) 0.087(7) Uiso 0.35 1 d G . P B 4
C82A C 0.0712(11) 0.108(3) 0.1630(16) 0.087(7) Uiso 0.35 1 d G . P B 4
C83A C 0.0814(13) 0.064(3) 0.2034(14) 0.087(7) Uiso 0.35 1 d G . P B 4
H83A H 0.0661 0.0735 0.2252 0.105 Uiso 0.35 1 calc R U P B 4
C84A C 0.1141(15) 0.007(3) 0.2120(13) 0.087(7) Uiso 0.35 1 d G . P B 4
H84A H 0.1211 -0.0222 0.2396 0.105 Uiso 0.35 1 calc R U P B 4
C85A C 0.1366(11) -0.006(3) 0.1802(16) 0.087(7) Uiso 0.35 1 d DG . P B 4
C86A C 0.1264(13) 0.037(3) 0.1398(14) 0.087(7) Uiso 0.35 1 d DG . P B 4
C87A C 0.1720(16) -0.069(4) 0.188(2) 0.087(7) Uiso 0.35 1 d D . P B 4
H107 H 0.1755 -0.0942 0.2180 0.131 Uiso 0.35 1 calc R U P B 4
H108 H 0.1672 -0.1164 0.1664 0.131 Uiso 0.35 1 calc R U P B 4
H109 H 0.1963 -0.0365 0.1859 0.131 Uiso 0.35 1 calc R U P B 4
O2A O 0.0432(16) 0.161(4) 0.1581(18) 0.087(7) Uiso 0.35 1 d . . P B 4
H126 H 0.0398 0.1836 0.1329 0.131 Uiso 0.35 1 calc R U P B 4
O1B O 0.7989(9) 0.200(2) 0.1513(12) 0.083(10) Uani 0.5 1 d D U P C 2
H127 H 0.8090 0.1571 0.1405 0.124 Uiso 0.5 1 calc R U P C 2
O2B O 0.8249(11) 0.374(3) 0.2282(18) 0.124(15) Uani 0.5 1 d D U P C 2
H128 H 0.8381 0.4207 0.2312 0.186 Uiso 0.5 1 calc R U P C 2
C73B C 0.7728(11) 0.2349(16) 0.2153(11) 0.086(10) Uani 0.5 1 d G U P C 2
C74B C 0.7894(10) 0.175(2) 0.1903(9) 0.072(9) Uani 0.5 1 d DG U P C 2
C75B C 0.7993(10) 0.0903(18) 0.2062(10) 0.078(10) Uani 0.5 1 d G U P C 2
H75B H 0.8107 0.0494 0.1891 0.093 Uiso 0.5 1 calc R U P C 2
C76B C 0.7926(10) 0.0652(15) 0.2471(10) 0.073(10) Uani 0.5 1 d G U P C 2
H76B H 0.7993 0.0072 0.2579 0.087 Uiso 0.5 1 calc R U P C 2
C77B C 0.7759(10) 0.125(2) 0.2721(9) 0.076(9) Uani 0.5 1 d DG U P C 2
C78B C 0.7661(11) 0.2098(18) 0.2562(10) 0.084(10) Uani 0.5 1 d DG U P C 2
C79B C 0.7677(19) 0.101(5) 0.3132(16) 0.110(18) Uani 0.5 1 d D U P C 2
H113 H 0.7761 0.0398 0.3202 0.165 Uiso 0.5 1 calc R U P C 2
H114 H 0.7822 0.1404 0.3363 0.165 Uiso 0.5 1 calc R U P C 2
H115 H 0.7389 0.1062 0.3118 0.165 Uiso 0.5 1 calc R U P C 2
C80B C 0.7472(18) 0.266(3) 0.282(2) 0.096(16) Uani 0.5 1 d D U P C 2
H116 H 0.7418 0.3232 0.2677 0.145 Uiso 0.5 1 calc R U P C 2
H117 H 0.7220 0.2388 0.2856 0.145 Uiso 0.5 1 calc R U P C 2
H118 H 0.7648 0.2736 0.3113 0.145 Uiso 0.5 1 calc R U P C 2
C81B C 0.7602(12) 0.319(2) 0.1966(17) 0.111(13) Uani 0.5 1 d G U P C 2
C82B C 0.7864(9) 0.390(3) 0.2043(15) 0.115(12) Uani 0.5 1 d DG U P C 2
C83B C 0.7735(10) 0.473(2) 0.1889(16) 0.104(12) Uani 0.5 1 d G U P C 2
H83B H 0.7915 0.5221 0.1941 0.125 Uiso 0.5 1 calc R U P C 2
C84B C 0.7343(11) 0.486(2) 0.1658(15) 0.116(13) Uani 0.5 1 d G U P C 2
H84B H 0.7255 0.5430 0.1552 0.140 Uiso 0.5 1 calc R U P C 2
C85B C 0.7081(8) 0.415(3) 0.1581(15) 0.118(13) Uani 0.5 1 d DG U P C 2
C86B C 0.7210(11) 0.331(3) 0.1735(17) 0.106(12) Uani 0.5 1 d DG U P C 2
C87B C 0.6668(14) 0.418(6) 0.139(3) 0.16(2) Uani 0.5 1 d D U P C 2
H119 H 0.6596 0.4785 0.1285 0.233 Uiso 0.5 1 calc R U P C 2
H120 H 0.6609 0.3775 0.1135 0.233 Uiso 0.5 1 calc R U P C 2
H121 H 0.6514 0.4010 0.1606 0.233 Uiso 0.5 1 calc R U P C 2
C88B C 0.6902(13) 0.268(3) 0.165(2) 0.097(17) Uani 0.5 1 d D U P C 2
H122 H 0.7008 0.2101 0.1760 0.146 Uiso 0.5 1 calc R U P C 2
H123 H 0.6685 0.2852 0.1788 0.146 Uiso 0.5 1 calc R U P C 2
H124 H 0.6800 0.2635 0.1325 0.146 Uiso 0.5 1 calc R U P C 2
N19 N 0.0638(5) 0.2642(12) -0.2006(5) 0.051(4) Uani 1 1 d . . . . .
C55 C 0.0895(9) 0.2460(16) -0.2234(8) 0.079(8) Uani 1 1 d D . . . .
H89 H 0.1128 0.2818 -0.2200 0.095 Uiso 1 1 calc R U . . .
C56 C 0.0851(8) 0.1761(16) -0.2531(8) 0.070(7) Uani 1 1 d D . . . .
H90 H 0.1027 0.1708 -0.2729 0.084 Uiso 1 1 calc R U . . .
C57 C 0.0554(6) 0.1144(14) -0.2538(6) 0.051(5) Uani 1 1 d . . . . .
C58 C 0.0291(6) 0.1371(18) -0.2306(9) 0.073(7) Uani 1 1 d D . . . .
H91 H 0.0057 0.1020 -0.2331 0.088 Uiso 1 1 calc R U . . .
C59 C 0.0335(5) 0.2075(15) -0.2036(6) 0.052(5) Uani 1 1 d D . . . .
H92 H 0.0143 0.2172 -0.1860 0.063 Uiso 1 1 calc R U . . .
C60 C 0.0531(8) 0.0372(13) -0.2832(7) 0.065(7) Uani 1 1 d . . . . .
N20 N 0.0770(6) 0.0275(12) -0.3092(6) 0.061(5) Uani 1 1 d . . . . .
C61 C 0.0728(9) -0.0433(18) -0.3377(9) 0.083(8) Uani 1 1 d . U . . .
N22 N 0.0433(8) -0.1010(15) -0.3375(8) 0.084(7) Uani 1 1 d . . . . .
C62 C 0.0185(9) -0.0864(19) -0.3075(11) 0.089(10) Uani 1 1 d . . . . .
N21 N 0.0236(6) -0.0210(15) -0.2783(6) 0.072(6) Uani 1 1 d . . . . .
N23 N 0.1497(12) -0.091(2) -0.4206(9) 0.128(9) Uani 1 1 d . U . . .
C63 C 0.1563(15) -0.039(3) -0.3912(13) 0.145(10) Uani 1 1 d . U . . .
H93 H 0.1814 -0.0097 -0.3875 0.174 Uiso 1 1 calc R U . . .
C64 C 0.1317(12) -0.012(2) -0.3592(11) 0.117(9) Uani 1 1 d . U . . .
H94 H 0.1397 0.0309 -0.3366 0.140 Uiso 1 1 calc R U . . .
C65 C 0.0968(12) -0.0559(19) -0.3663(10) 0.101(8) Uani 1 1 d . U . . .
C66 C 0.0885(14) -0.116(2) -0.4027(10) 0.121(9) Uani 1 1 d . U . . .
H95 H 0.0627 -0.1426 -0.4085 0.145 Uiso 1 1 calc R U . . .
C67 C 0.1110(16) -0.138(3) -0.4279(12) 0.139(10) Uani 1 1 d . U . . .
H96 H 0.1038 -0.1824 -0.4500 0.167 Uiso 1 1 calc R U . . .
N24 N -0.0719(7) -0.2710(18) -0.3092(10) 0.088(8) Uani 1 1 d . . . . .
C68 C -0.0541(14) -0.272(3) -0.3394(15) 0.131(16) Uani 1 1 d . . . . .
H97 H -0.0603 -0.3148 -0.3624 0.157 Uiso 1 1 calc R U . . .
C69 C -0.0256(10) -0.212(2) -0.3389(14) 0.120(14) Uani 1 1 d . . . . .
H98 H -0.0135 -0.2109 -0.3637 0.144 Uiso 1 1 calc R U . . .
C70 C -0.0121(7) -0.151(2) -0.3066(9) 0.082(9) Uani 1 1 d . . . . .
C71 C -0.0296(8) -0.1569(15) -0.2756(15) 0.106(14) Uani 1 1 d . . . . .
H99 H -0.0222 -0.1185 -0.2510 0.127 Uiso 1 1 calc R U . . .
C72 C -0.0617(10) -0.2224(19) -0.2764(12) 0.101(11) Uani 1 1 d . . . . .
H100 H -0.0743 -0.2274 -0.2520 0.121 Uiso 1 1 calc R U . . .
C88A C 0.1488(19) 0.014(5) 0.1050(16) 0.087(7) Uiso 0.35 1 d D . P B 4
H129 H 0.1386 0.0496 0.0785 0.131 Uiso 0.35 1 calc R U P B 4
H130 H 0.1773 0.0269 0.1159 0.131 Uiso 0.35 1 calc R U P B 4
H131 H 0.1453 -0.0486 0.0978 0.131 Uiso 0.35 1 calc R U P B 4

loop_
_atom_site_aniso_label
_atom_site_aniso_U_11
_atom_site_aniso_U_22
_atom_site_aniso_U_33
_atom_site_aniso_U_23
_atom_site_aniso_U_13
_atom_site_aniso_U_12
Zn1A 0.147(9) 0.035(4) 0.086(6) 0.010(4) 0.043(6) 0.013(5)
I1A 0.191(8) 0.049(3) 0.192(8) -0.045(4) 0.116(7) -0.046(4)
I2A 0.247(11) 0.091(5) 0.097(4) 0.033(4) 0.008(5) 0.024(6)
Zn1B 0.162(8) 0.041(3) 0.103(6) 0.018(3) 0.058(6) 0.008(4)
I1B 0.153(5) 0.060(2) 0.215(7) -0.026(3) 0.097(5) -0.034(3)
I2B 0.420(15) 0.085(4) 0.112(4) 0.057(3) 0.104(7) 0.097(6)
N1 0.32(5) 0.037(13) 0.11(2) 0.018(15) 0.13(3) 0.02(2)
C1 0.45(11) 0.13(4) 0.17(5) 0.07(4) 0.20(7) 0.16(6)
C2 0.21(4) 0.054(19) 0.11(3) 0.009(17) -0.05(3) 0.05(2)
C3 0.12(2) 0.055(16) 0.067(15) 0.016(13) -0.009(15) -0.022(15)
C4 0.11(2) 0.033(13) 0.15(3) -0.037(15) 0.00(2) 0.005(13)
C5 0.16(3) 0.043(15) 0.09(2) -0.013(15) 0.03(2) -0.018(18)
C6 0.102(19) 0.039(13) 0.096(19) 0.001(13) 0.019(16) -0.014(13)
N2 0.084(13) 0.025(9) 0.066(11) 0.012(8) -0.023(10) 0.005(8)
C7 0.050(12) 0.09(2) 0.097(19) -0.004(16) -0.022(13) -0.019(14)
N3 0.063(11) 0.051(11) 0.066(11) 0.020(9) -0.027(9) -0.029(9)
C8 0.063(12) 0.039(11) 0.080(15) 0.024(11) 0.010(11) 0.017(10)
N4 0.071(12) 0.045(11) 0.088(14) -0.012(10) -0.029(11) 0.002(9)
N5 0.14(2) 0.031(11) 0.18(3) 0.018(15) -0.06(2) -0.021(13)
C9 0.14(3) 0.11(3) 0.36(7) 0.16(4) -0.19(4) -0.06(3)
C10 0.11(2) 0.11(3) 0.19(4) 0.03(3) -0.10(3) 0.00(2)
C11 0.085(19) 0.07(2) 0.14(3) 0.030(19) -0.041(19) -0.045(16)
C12 0.10(2) 0.043(16) 0.23(4) -0.01(2) -0.10(3) -0.004(15)
C13 0.09(2) 0.040(14) 0.27(5) 0.04(2) -0.12(3) -0.029(14)
N6 0.131(19) 0.031(10) 0.077(13) 0.022(9) -0.028(13) -0.019(11)
C14 0.093(17) 0.039(12) 0.057(12) 0.021(10) -0.012(12) -0.007(11)
C15 0.072(14) 0.037(11) 0.086(16) 0.024(11) -0.008(12) 0.012(10)
C16 0.071(14) 0.044(12) 0.063(13) 0.020(10) -0.030(11) -0.003(10)
C17 0.23(4) 0.034(14) 0.20(4) -0.030(19) -0.18(4) 0.04(2)
C18 0.17(4) 0.053(19) 0.19(4) 0.01(2) -0.10(3) -0.03(2)
Zn2A 0.064(4) 0.015(4) 0.038(3) 0.006(3) 0.012(3) -0.002(3)
I3A 0.099(3) 0.0290(19) 0.071(3) -0.0106(16) 0.031(2) -0.0012(19)
I4A 0.100(4) 0.053(3) 0.070(3) 0.001(2) 0.046(3) -0.021(3)
Zn2B 0.113(7) 0.025(4) 0.081(6) 0.009(3) -0.048(5) -0.007(4)
I3B 0.184(7) 0.048(2) 0.170(7) -0.007(4) -0.060(5) 0.029(3)
I4B 0.169(6) 0.088(4) 0.085(3) 0.022(3) -0.027(3) -0.066(4)
N7 0.067(11) 0.045(10) 0.049(9) 0.012(8) 0.008(9) -0.004(9)
C19 0.061(14) 0.074(18) 0.13(2) 0.045(17) 0.038(15) 0.006(13)
C20 0.081(16) 0.067(16) 0.084(16) 0.047(14) 0.035(13) 0.038(13)
C21 0.043(9) 0.041(10) 0.039(9) 0.007(8) -0.021(8) 0.006(8)
C22 0.048(9) 0.026(9) 0.053(10) 0.006(8) 0.011(8) 0.006(7)
C23 0.051(12) 0.063(14) 0.062(13) 0.010(11) 0.026(10) -0.004(10)
C24 0.033(8) 0.061(12) 0.018(7) -0.001(7) -0.006(6) -0.008(8)
N8 0.052(9) 0.042(10) 0.044(8) 0.014(7) -0.012(7) 0.011(7)
C25 0.045(10) 0.043(11) 0.054(11) 0.007(9) 0.005(8) 0.002(9)
N9 0.024(7) 0.037(8) 0.064(10) 0.005(7) -0.007(7) 0.001(6)
C26 0.023(7) 0.033(9) 0.032(8) 0.001(6) -0.016(6) -0.004(6)
N10 0.032(7) 0.031(7) 0.036(7) 0.009(6) -0.015(5) 0.000(6)
N11 0.126(19) 0.043(11) 0.088(14) -0.001(10) 0.063(14) 0.013(11)
C27 0.15(3) 0.09(2) 0.078(17) 0.047(16) 0.060(19) 0.04(2)
C28 0.066(15) 0.14(3) 0.073(16) 0.044(18) 0.003(13) 0.029(16)
C29 0.067(12) 0.046(11) 0.042(10) -0.001(8) 0.022(9) -0.001(9)
C30 0.050(11) 0.066(14) 0.052(11) 0.005(10) 0.000(9) 0.003(10)
C31 0.048(11) 0.049(12) 0.14(2) 0.038(14) 0.030(13) 0.006(10)
N12 0.041(9) 0.049(10) 0.066(11) 0.007(8) -0.004(8) 0.021(7)
C32 0.038(10) 0.047(12) 0.080(14) 0.013(10) -0.020(10) 0.017(8)
C33 0.048(11) 0.079(16) 0.046(11) -0.011(11) -0.016(9) 0.020(11)
C34 0.028(8) 0.021(7) 0.053(10) 0.008(7) -0.009(7) 0.008(6)
C35 0.074(16) 0.077(19) 0.15(3) 0.10(2) 0.020(17) 0.029(14)
C36 0.11(2) 0.13(3) 0.09(2) 0.04(2) 0.025(19) 0.07(2)
Zn3 0.0448(12) 0.0599(16) 0.0714(15) -0.0205(13) -0.0204(11) 0.0196(11)
I5 0.0986(14) 0.0524(11) 0.167(2) -0.0126(13) -0.0518(14) 0.0001(10)
I6 0.0857(13) 0.143(2) 0.0887(13) -0.0459(14) -0.0029(10) 0.0225(13)
N13 0.028(7) 0.056(11) 0.063(10) -0.028(9) -0.024(7) 0.018(7)
C37 0.068(14) 0.045(13) 0.078(15) -0.004(11) -0.022(12) 0.012(11)
C38 0.051(11) 0.038(10) 0.047(10) 0.005(8) -0.026(8) -0.001(8)
C39 0.034(9) 0.044(11) 0.054(11) 0.008(9) -0.015(8) 0.017(8)
C40 0.078(14) 0.026(9) 0.055(11) 0.004(8) -0.021(10) 0.030(9)
C41 0.047(12) 0.061(15) 0.103(18) 0.045(14) -0.016(12) 0.030(11)
C42 0.043(10) 0.060(14) 0.058(12) 0.003(10) -0.013(9) 0.042(10)
N14 0.052(9) 0.021(7) 0.057(9) -0.009(6) -0.024(7) 0.012(6)
C43 0.058(10) 0.009(7) 0.055(10) -0.018(7) -0.007(8) 0.003(7)
N15 0.079(12) 0.034(9) 0.051(9) -0.007(7) -0.004(8) 0.030(8)
C44 0.037(8) 0.030(9) 0.041(9) -0.005(7) -0.014(7) 0.015(7)
N16 0.060(10) 0.022(8) 0.057(9) -0.001(7) -0.001(8) 0.025(7)
N17 0.098(15) 0.022(9) 0.084(14) 0.011(9) 0.027(12) 0.009(10)
C45 0.072(16) 0.040(13) 0.14(3) 0.034(15) 0.043(18) 0.026(13)
C46 0.063(12) 0.051(13) 0.057(12) 0.002(10) -0.018(9) 0.023(10)
C47 0.042(9) 0.025(9) 0.057(11) 0.005(8) 0.007(8) 0.003(7)
C48 0.12(2) 0.027(11) 0.079(16) -0.005(10) -0.019(15) 0.024(12)
C49 0.12(2) 0.016(9) 0.095(18) -0.017(10) -0.022(16) 0.018(11)
Zn4A 0.094(12) 0.031(5) 0.091(11) -0.014(5) 0.053(9) -0.017(6)
I7A 0.171(12) 0.053(5) 0.186(12) 0.047(7) 0.137(10) 0.049(7)
I8A 0.098(4) 0.047(4) 0.089(5) -0.024(3) 0.053(3) -0.018(3)
Zn4B 0.066(6) 0.026(4) 0.066(5) -0.003(3) 0.025(4) -0.010(3)
I7B 0.415(16) 0.096(6) 0.134(6) -0.068(5) 0.164(8) -0.138(7)
I8B 0.076(2) 0.049(3) 0.115(4) 0.022(3) 0.042(3) 0.0252(18)
N18 0.056(9) 0.045(10) 0.034(8) -0.011(7) -0.026(7) 0.022(7)
C50 0.13(2) 0.032(11) 0.067(14) 0.000(10) -0.080(15) -0.017(12)
C51 0.11(2) 0.034(12) 0.103(19) 0.001(12) -0.063(17) 0.020(13)
C52 0.056(11) 0.023(9) 0.048(10) -0.004(7) 0.003(8) 0.021(8)
C53 0.069(13) 0.054(13) 0.049(11) 0.002(10) -0.034(10) 0.011(10)
C54 0.065(12) 0.039(11) 0.051(11) 0.012(9) -0.020(9) 0.003(9)
Zn5 0.0555(12) 0.0421(13) 0.0447(11) -0.0060(10) -0.0162(9) 0.0141(10)
I9 0.0927(12) 0.0990(15) 0.0738(10) 0.0135(10) 0.0155(9) 0.0536(11)
I10 0.0912(12) 0.0465(9) 0.1307(16) 0.0207(10) -0.0299(11) -0.0102(9)
Zn6A 0.090(7) 0.081(7) 0.187(15) 0.083(8) -0.067(8) -0.036(5)
I11A 0.148(6) 0.149(8) 0.220(11) 0.108(8) -0.017(6) -0.051(5)
I12A 0.152(7) 0.058(3) 0.326(16) 0.026(6) -0.157(10) -0.009(4)
Zn6B 0.057(3) 0.060(3) 0.060(3) 0.001(3) -0.017(2) -0.010(2)
I11B 0.099(2) 0.083(2) 0.069(2) 0.0191(18) -0.0135(16) -0.0070(18)
I12B 0.112(3) 0.068(2) 0.092(3) -0.0023(18) -0.014(2) 0.0113(18)
O1B 0.056(17) 0.07(2) 0.14(3) 0.01(2) 0.047(18) -0.003(15)
O2B 0.09(2) 0.05(2) 0.20(4) 0.01(2) -0.02(3) -0.012(19)
C73B 0.07(2) 0.07(2) 0.11(2) 0.028(18) 0.004(19) 0.010(18)
C74B 0.065(18) 0.054(17) 0.10(2) 0.001(17) 0.021(17) 0.011(15)
C75B 0.074(19) 0.052(18) 0.10(2) -0.007(18) 0.008(19) 0.008(16)
C76B 0.065(18) 0.052(17) 0.09(2) -0.010(17) -0.007(18) 0.016(16)
C77B 0.068(18) 0.059(18) 0.10(2) 0.021(17) 0.010(17) 0.026(15)
C78B 0.077(19) 0.08(2) 0.10(2) 0.029(18) 0.025(18) 0.008(17)
C79B 0.10(3) 0.09(4) 0.13(4) 0.01(3) -0.01(3) -0.01(3)
C80B 0.11(3) 0.07(3) 0.12(4) 0.00(3) 0.04(3) -0.03(3)
C81B 0.09(2) 0.10(2) 0.15(3) -0.01(2) 0.03(2) -0.01(2)
C82B 0.08(2) 0.10(2) 0.16(3) -0.01(2) 0.02(2) -0.01(2)
C83B 0.07(2) 0.09(2) 0.16(3) -0.04(2) 0.03(2) 0.02(2)
C84B 0.09(2) 0.11(3) 0.15(3) -0.05(2) 0.02(2) 0.02(2)
C85B 0.09(2) 0.12(3) 0.15(3) -0.04(2) 0.03(2) 0.01(2)
C86B 0.08(2) 0.10(2) 0.13(3) -0.02(2) 0.03(2) 0.01(2)
C87B 0.10(3) 0.18(5) 0.18(5) -0.05(4) 0.03(4) 0.07(4)
C88B 0.09(3) 0.09(3) 0.10(3) 0.00(3) 0.00(3) 0.06(3)
N19 0.047(9) 0.052(10) 0.043(9) 0.006(7) -0.014(8) -0.004(8)
C55 0.13(2) 0.049(13) 0.065(14) 0.003(11) 0.038(16) -0.058(15)
C56 0.091(17) 0.052(14) 0.082(16) -0.010(12) 0.050(14) -0.019(12)
C57 0.058(12) 0.050(12) 0.037(9) 0.005(8) -0.007(9) 0.001(9)
C58 0.032(10) 0.082(18) 0.091(17) -0.008(15) -0.019(11) 0.007(11)
C59 0.035(9) 0.062(13) 0.050(11) -0.015(10) -0.014(8) -0.005(9)
C60 0.104(18) 0.024(10) 0.049(12) 0.002(8) -0.023(12) -0.013(10)
N20 0.095(14) 0.044(10) 0.039(9) 0.004(8) 0.004(9) -0.002(10)
C61 0.100(17) 0.055(14) 0.066(14) -0.002(11) -0.042(13) 0.010(13)
N22 0.104(17) 0.058(14) 0.074(14) -0.026(11) -0.018(13) 0.024(13)
C62 0.080(18) 0.058(16) 0.10(2) 0.022(15) -0.051(16) -0.005(14)
N21 0.086(13) 0.064(13) 0.052(10) 0.009(10) -0.018(9) -0.034(11)
N23 0.22(2) 0.081(16) 0.093(15) -0.025(13) 0.064(17) -0.004(16)
C63 0.22(2) 0.098(19) 0.117(19) -0.012(16) 0.041(19) -0.029(19)
C64 0.18(2) 0.071(15) 0.100(17) -0.028(14) 0.038(16) -0.017(16)
C65 0.154(19) 0.059(13) 0.075(13) -0.017(12) -0.008(14) -0.012(13)
C66 0.19(2) 0.093(17) 0.077(15) -0.026(14) 0.028(16) -0.011(18)
C67 0.23(3) 0.094(18) 0.100(17) -0.030(16) 0.046(19) -0.005(19)
N24 0.064(13) 0.076(16) 0.096(18) -0.006(15) -0.044(13) -0.010(12)
C68 0.15(4) 0.10(3) 0.12(3) -0.03(2) -0.03(3) -0.06(3)
C69 0.10(2) 0.07(2) 0.16(3) 0.01(2) -0.02(2) -0.060(18)
C70 0.036(12) 0.12(3) 0.071(15) -0.006(17) -0.019(11) 0.025(15)
C71 0.059(15) 0.019(10) 0.21(4) 0.002(16) -0.05(2) -0.005(10)
C72 0.11(2) 0.049(15) 0.11(2) 0.016(16) -0.039(19) 0.030(15)

loop_
_atom_type_symbol
_atom_type_description
_atom_type_scat_dispersion_real
_atom_type_scat_dispersion_imag
_atom_type_scat_source
C C 0.0033 0.0016 'International Tables Vol C Tables 4.2.6.8 and 6.1.1.4'
H H 0.0000 0.0000 'International Tables Vol C Tables 4.2.6.8 and 6.1.1.4'
N N 0.0061 0.0033 'International Tables Vol C Tables 4.2.6.8 and 6.1.1.4'
O O 0.0106 0.0060 'International Tables Vol C Tables 4.2.6.8 and 6.1.1.4'
Zn Zn 0.2839 1.4301 'International Tables Vol C Tables 4.2.6.8 and 6.1.1.4'
I I -0.4742 1.8119 'International Tables Vol C Tables 4.2.6.8 and 6.1.1.4'

loop_
_geom_angle_atom_site_label_1
_geom_angle_atom_site_label_2
_geom_angle_atom_site_label_3
_geom_angle
_geom_angle_site_symmetry_1
_geom_angle_site_symmetry_3
N23 Zn1A N1 103.0(12) 3_556 .
N23 Zn1A I1A 97.5(13) 3_556 .
N1 Zn1A I1A 100.7(15) . .
N23 Zn1A I2A 114.0(13) 3_556 .
N1 Zn1A I2A 113.0(13) . .
I1A Zn1A I2A 125.4(5) . .
N1 Zn1B N23 96.4(14) . 3_556
N1 Zn1B I1B 118.7(16) . .
N23 Zn1B I1B 115.5(10) 3_556 .
N1 Zn1B I2B 99.4(13) . .
N23 Zn1B I2B 97.0(9) 3_556 .
I1B Zn1B I2B 124.4(4) . .
C1 N1 C5 113(3) . .
C1 N1 Zn1B 137(3) . .
C5 N1 Zn1B 108(3) . .
C1 N1 Zn1A 113(3) . .
C5 N1 Zn1A 134(3) . .
N1 C1 C2 131(4) . .
C1 C2 C3 116(3) . .
C2 C3 C4 123(3) . .
C2 C3 C6 118(3) . .
C4 C3 C6 119(3) . .
C3 C4 C5 111(3) . .
N1 C5 C4 125(3) . .
N2 C6 N4 128(2) . .
N2 C6 C3 118(3) . .
N4 C6 C3 113(2) . .
C7 N2 C6 114(2) . .
N2 C7 N3 126(2) . .
N2 C7 C16 119(2) . .
N3 C7 C16 115(3) . .
C8 N3 C7 114(2) . .
N3 C8 N4 127.2(19) . .
N3 C8 C11 119(2) . .
N4 C8 C11 114(2) . .
C6 N4 C8 109(2) . .
C13 N5 C9 120(2) . .
C13 N5 Zn6B 117.3(19) . .
C9 N5 Zn6B 122.3(19) . .
C13 N5 Zn6A 130.3(18) . .
C9 N5 Zn6A 103(2) . .
C10 C9 N5 114(3) . .
C11 C10 C9 124(3) . .
C12 C11 C10 118(3) . .
C12 C11 C8 119(3) . .
C10 C11 C8 123(3) . .
C11 C12 C13 124(2) . .
N5 C13 C12 118(3) . .
C14 N6 C18 119(2) . .
C14 N6 Zn2A 126.9(16) . .
C18 N6 Zn2A 113.5(19) . .
C14 N6 Zn2B 117.3(16) . .
C18 N6 Zn2B 124.0(19) . .
N6 C14 C15 122(2) . .
C16 C15 C14 120(2) . .
C15 C16 C17 120(2) . .
C15 C16 C7 124(2) . .
C17 C16 C7 116(2) . .
C16 C17 C18 117(3) . .
C17 C18 N6 122(3) . .
N7 Zn2A N6 101.3(8) . .
N7 Zn2A I3A 106.1(7) . .
N6 Zn2A I3A 101.2(8) . .
N7 Zn2A I4A 111.3(7) . .
N6 Zn2A I4A 112.1(9) . .
I3A Zn2A I4A 122.6(4) . .
N7 Zn2B N6 93.6(8) . .
N7 Zn2B I4B 106.3(7) . .
N6 Zn2B I4B 100.9(9) . .
N7 Zn2B I3B 110.0(7) . .
N6 Zn2B I3B 112.5(8) . .
I4B Zn2B I3B 127.9(5) . .
C19 N7 C23 118.3(19) . .
C19 N7 Zn2A 126.4(17) . .
C23 N7 Zn2A 114.8(13) . .
C19 N7 Zn2B 114.7(16) . .
C23 N7 Zn2B 127.0(14) . .
N7 C19 C20 123(2) . .
C21 C20 C19 119(2) . .
C20 C21 C22 120.5(18) . .
C20 C21 C24 122.3(19) . .
C22 C21 C24 116.9(16) . .
C21 C22 C23 117.4(16) . .
N7 C23 C22 121.7(17) . .
N10 C24 N8 123.2(16) . .
N10 C24 C21 119.4(15) . .
N8 C24 C21 117.3(17) . .
C25 N8 C24 112.6(16) . .
N9 C25 N8 129.4(19) . .
N9 C25 C29 117.8(17) . .
N8 C25 C29 112.7(17) . .
C26 N9 C25 113.8(16) . .
N9 C26 N10 126.2(16) . .
N9 C26 C34 118.9(15) . .
N10 C26 C34 114.7(15) . .
C24 N10 C26 114.7(15) . .
C27 N11 C31 117(2) . .
C27 N11 Zn4A 116(2) . 3
C31 N11 Zn4A 125.3(18) . 3
C27 N11 Zn4B 125.2(19) . 3
C31 N11 Zn4B 118.0(17) . 3
N11 C27 C28 127(2) . .
C29 C28 C27 115(2) . .
C28 C29 C30 119.3(19) . .
C28 C29 C25 116.9(19) . .
C30 C29 C25 123.8(16) . .
C31 C30 C29 119.4(19) . .
C30 C31 N11 122(2) . .
C36 N12 C32 122(2) . .
C36 N12 Zn3 118.0(17) . .
C32 N12 Zn3 119.8(15) . .
C33 C32 N12 115(2) . .
C32 C33 C34 125(2) . .
C35 C34 C33 113(2) . .
C35 C34 C26 124(2) . .
C33 C34 C26 123.1(16) . .
C34 C35 C36 123(3) . .
N12 C36 C35 122(3) . .
N13 Zn3 N12 100.1(7) . .
N13 Zn3 I5 107.4(6) . .
N12 Zn3 I5 107.0(6) . .
N13 Zn3 I6 104.8(6) . .
N12 Zn3 I6 107.9(5) . .
I5 Zn3 I6 126.66(14) . .
C41 N13 C37 114.1(18) . .
C41 N13 Zn3 123.2(15) . .
C37 N13 Zn3 122.6(16) . .
C38 C37 N13 124(2) . .
C37 C38 C39 120.4(18) . .
C38 C39 C40 117.5(18) . .
C38 C39 C42 122.5(16) . .
C40 C39 C42 119.9(19) . .
C39 C40 C41 116.6(18) . .
N13 C41 C40 127.0(16) . .
N16 C42 N14 121.0(19) . .
N16 C42 C39 122.8(16) . .
N14 C42 C39 116.2(19) . .
C43 N14 C42 114.9(17) . .
N14 C43 N15 126.7(17) . .
N14 C43 C52 115.6(16) . .
N15 C43 C52 117.2(15) . .
C44 N15 C43 111.3(17) . .
N16 C44 N15 127.7(18) . .
N16 C44 C47 119.4(15) . .
N15 C44 C47 112.9(16) . .
C44 N16 C42 118.2(16) . .
C45 N17 C49 123(2) . .
C45 N17 Zn4B 117.3(16) . .
C49 N17 Zn4B 119.6(18) . .
C45 N17 Zn4A 128.6(16) . .
C49 N17 Zn4A 108.2(18) . .
N17 C45 C46 121(2) . .
C47 C46 C45 119(2) . .
C48 C47 C46 118.7(18) . .
C48 C47 C44 120.7(17) . .
C46 C47 C44 120.6(17) . .
C47 C48 C49 120(2) . .
N17 C49 C48 118(2) . .
N11 Zn4A I8A 119.8(11) 3_445 .
N11 Zn4A N17 98.6(11) 3_445 .
I8A Zn4A N17 110.4(11) . .
N11 Zn4A I7A 104.6(12) 3_445 .
I8A Zn4A I7A 117.9(10) . .
N17 Zn4A I7A 102.6(8) . .
N17 Zn4B N11 104.1(10) . 3_445
N17 Zn4B I8B 113.1(8) . .
N11 Zn4B I8B 108.5(9) 3_445 .
N17 Zn4B I7B 103.2(8) . .
N11 Zn4B I7B 100.8(8) 3_445 .
I8B Zn4B I7B 124.9(6) . .
C50 N18 C54 117.1(15) . .
C50 N18 Zn5 122.1(13) . .
C54 N18 Zn5 120.6(13) . .
N18 C50 C51 122.5(19) . .
C50 C51 C52 123(2) . .
C51 C52 C53 115.1(17) . .
C51 C52 C43 122.6(17) . .
C53 C52 C43 122.2(16) . .
C54 C53 C52 118.2(19) . .
N18 C54 C53 124(2) . .
N18 Zn5 N19 96.9(6) . .
N18 Zn5 I10 109.9(6) . .
N19 Zn5 I10 107.4(5) . .
N18 Zn5 I9 104.8(5) . .
N19 Zn5 I9 110.5(5) . .
I10 Zn5 I9 123.94(12) . .
N5 Zn6A N24 84.7(12) . 1_656
N5 Zn6A I12A 93.9(10) . .
N24 Zn6A I12A 95.5(10) 1_656 .
N5 Zn6A I11A 122.7(12) . .
N24 Zn6A I11A 119.2(9) 1_656 .
I12A Zn6A I11A 129.5(6) . .
N5 Zn6B N24 102.8(10) . 1_656
N5 Zn6B I12B 111.8(10) . .
N24 Zn6B I12B 112.0(10) 1_656 .
N5 Zn6B I11B 97.3(12) . .
N24 Zn6B I11B 105.6(10) 1_656 .
I12B Zn6B I11B 124.5(3) . .
C74A C73A C78A 120.0 . .
C74A C73A C81A 116(3) . .
C78A C73A C81A 124(3) . .
O1A C74A C73A 121(3) . .
O1A C74A C75A 119(3) . .
C73A C74A C75A 120.0 . .
C76A C75A C74A 120.0 . .
C75A C76A C77A 120.0 . .
C78A C77A C76A 120.0 . .
C78A C77A C79A 123(4) . .
C76A C77A C79A 117(4) . .
C77A C78A C73A 120.0 . .
C77A C78A C80A 128(4) . .
C73A C78A C80A 112(4) . .
C82A C81A C86A 120.0 . .
C82A C81A C73A 122(3) . .
C86A C81A C73A 118(3) . .
O2A C82A C83A 117(5) . .
O2A C82A C81A 123(5) . .
C83A C82A C81A 120.0 . .
C84A C83A C82A 120.0 . .
C83A C84A C85A 120.0 . .
C86A C85A C84A 120.0 . .
C86A C85A C87A 119(4) . .
C84A C85A C87A 121(4) . .
C85A C86A C81A 120.0 . .
C85A C86A C88A 118(4) . .
C81A C86A C88A 121(4) . .
C74B C73B C78B 120.0 . .
C74B C73B C81B 119(3) . .
C78B C73B C81B 121(3) . .
O1B C74B C73B 121(3) . .
O1B C74B C75B 119(3) . .
C73B C74B C75B 120.0 . .
C76B C75B C74B 120.0 . .
C75B C76B C77B 120.0 . .
C78B C77B C76B 120.0 . .
C78B C77B C79B 118(4) . .
C76B C77B C79B 121(4) . .
C77B C78B C73B 120.0 . .
C77B C78B C80B 117(3) . .
C73B C78B C80B 123(3) . .
C82B C81B C86B 120.0 . .
C82B C81B C73B 119(3) . .
C86B C81B C73B 120(3) . .
O2B C82B C81B 117(3) . .
O2B C82B C83B 123(3) . .
C81B C82B C83B 120.0 . .
C82B C83B C84B 120.0 . .
C83B C84B C85B 120.0 . .
C86B C85B C84B 120.0 . .
C86B C85B C87B 113(5) . .
C84B C85B C87B 126(5) . .
C85B C86B C81B 120.0 . .
C85B C86B C88B 113(4) . .
C81B C86B C88B 127(4) . .
C55 N19 C59 116.1(19) . .
C55 N19 Zn5 121.2(14) . .
C59 N19 Zn5 121.2(15) . .
N19 C55 C56 123.0(19) . .
C57 C56 C55 120.2(19) . .
C58 C57 C56 114(2) . .
C58 C57 C60 126(2) . .
C56 C57 C60 119(2) . .
C57 C58 C59 123.4(19) . .
N19 C59 C58 122.4(19) . .
N20 C60 N21 126(2) . .
N20 C60 C57 122(2) . .
N21 C60 C57 113(2) . .
C60 N20 C61 120(2) . .
N22 C61 C65 119(3) . .
N22 C61 N20 119(3) . .
C65 C61 N20 123(3) . .
C61 N22 C62 118(2) . .
N21 C62 N22 124(3) . .
N21 C62 C70 119(3) . .
N22 C62 C70 117(3) . .
C62 N21 C60 113(2) . .
C63 N23 C67 117(4) . .
C63 N23 Zn1A 133(4) . 3_444
C67 N23 Zn1A 108(2) . 3_444
C63 N23 Zn1B 114(4) . 3_444
C67 N23 Zn1B 129(2) . 3_444
N23 C63 C64 131(5) . .
C65 C64 C63 111(3) . .
C64 C65 C61 118(3) . .
C64 C65 C66 118(4) . .
C61 C65 C66 124(4) . .
C67 C66 C65 128(5) . .
C66 C67 N23 115(4) . .
C68 N24 C72 123(3) . .
C68 N24 Zn6B 115(2) . 1_454
C72 N24 Zn6B 122(3) . 1_454
C68 N24 Zn6A 141(2) . 1_454
C72 N24 Zn6A 97(3) . 1_454
N24 C68 C69 118(4) . .
C68 C69 C70 127(4) . .
C71 C70 C69 112(3) . .
C71 C70 C62 123(3) . .
C69 C70 C62 125(3) . .
C70 C71 C72 121(4) . .
N24 C72 C71 119(4) . .

loop_
_geom_bond_atom_site_label_1
_geom_bond_atom_site_label_2
_geom_bond_distance
_geom_bond_site_symmetry_2
Zn1A N23 1.98(3) 3_556
Zn1A N1 2.13(3) .
Zn1A I1A 2.527(16) .
Zn1A I2A 2.580(15) .
Zn1B N1 2.06(3) .
Zn1B N23 2.25(4) 3_556
Zn1B I1B 2.498(13) .
Zn1B I2B 2.551(12) .
N1 C1 1.31(7) .
N1 C5 1.42(5) .
C1 C2 1.32(6) .
C2 C3 1.42(4) .
C3 C4 1.47(4) .
C3 C6 1.49(4) .
C4 C5 1.46(4) .
C6 N2 1.32(3) .
C6 N4 1.33(4) .
N2 C7 1.31(4) .
C7 N3 1.38(3) .
C7 C16 1.52(3) .
N3 C8 1.27(3) .
C8 N4 1.45(3) .
C8 C11 1.52(4) .
N5 C13 1.39(4) .
N5 C9 1.51(5) .
N5 Zn6B 2.00(3) .
N5 Zn6A 2.20(3) .
C9 C10 1.40(4) .
C10 C11 1.39(4) .
C11 C12 1.32(4) .
C12 C13 1.40(4) .
N6 C14 1.22(2) .
N6 C18 1.38(4) .
N6 Zn2A 2.07(2) .
N6 Zn2B 2.19(2) .
C14 C15 1.36(2) .
C15 C16 1.32(3) .
C16 C17 1.33(3) .
C17 C18 1.34(4) .
Zn2A N7 2.020(19) .
Zn2A I3A 2.502(10) .
Zn2A I4A 2.539(11) .
Zn2B N7 2.144(19) .
Zn2B I4B 2.494(15) .
Zn2B I3B 2.530(12) .
N7 C19 1.32(3) .
N7 C23 1.33(3) .
C19 C20 1.36(3) .
C20 C21 1.33(3) .
C21 C22 1.37(3) .
C21 C24 1.51(3) .
C22 C23 1.396(19) .
C24 N10 1.33(2) .
C24 N8 1.36(2) .
N8 C25 1.31(2) .
C25 N9 1.28(2) .
C25 C29 1.52(3) .
N9 C26 1.28(2) .
C26 N10 1.35(2) .
C26 C34 1.46(2) .
N11 C27 1.23(2) .
N11 C31 1.38(3) .
N11 Zn4A 2.01(3) 3
N11 Zn4B 2.09(2) 3
C27 C28 1.47(4) .
C28 C29 1.38(2) .
C29 C30 1.38(3) .
C30 C31 1.38(2) .
N12 C36 1.24(2) .
N12 C32 1.44(3) .
N12 Zn3 2.078(16) .
C32 C33 1.36(3) .
C33 C34 1.41(3) .
C34 C35 1.36(2) .
C35 C36 1.41(4) .
Zn3 N13 2.051(14) .
Zn3 I5 2.476(4) .
Zn3 I6 2.516(4) .
N13 C41 1.29(3) .
N13 C37 1.37(3) .
C37 C38 1.33(3) .
C38 C39 1.38(3) .
C39 C40 1.38(2) .
C39 C42 1.45(3) .
C40 C41 1.39(3) .
C42 N16 1.31(3) .
C42 N14 1.41(2) .
N14 C43 1.30(2) .
C43 N15 1.37(2) .
C43 C52 1.47(2) .
N15 C44 1.33(2) .
C44 N16 1.29(2) .
C44 C47 1.52(3) .
N17 C45 1.25(2) .
N17 C49 1.32(3) .
N17 Zn4B 2.06(2) .
N17 Zn4A 2.31(2) .
C45 C46 1.40(2) .
C46 C47 1.37(3) .
C47 C48 1.34(3) .
C48 C49 1.42(3) .
Zn4A N11 2.01(3) 3_445
Zn4A I8A 2.17(2) .
Zn4A I7A 2.52(2) .
Zn4B N11 2.09(2) 3_445
Zn4B I8B 2.530(15) .
Zn4B I7B 2.731(17) .
N18 C50 1.28(3) .
N18 C54 1.35(2) .
N18 Zn5 2.050(14) .
C50 C51 1.37(3) .
C51 C52 1.38(3) .
C52 C53 1.39(3) .
C53 C54 1.392(17) .
Zn5 N19 2.068(18) .
Zn5 I10 2.479(3) .
Zn5 I9 2.532(3) .
Zn6A N24 2.47(3) 1_656
Zn6A I12A 2.473(19) .
Zn6A I11A 2.73(2) .
Zn6B N24 2.04(3) 1_656
Zn6B I12B 2.490(7) .
Zn6B I11B 2.495(7) .
C73A C74A 1.3900 .
C73A C78A 1.3900 .
C73A C81A 1.62(4) .
C74A O1A 1.38(5) .
C74A C75A 1.3900 .
C75A C76A 1.3900 .
C76A C77A 1.3900 .
C77A C78A 1.3900 .
C77A C79A 1.48(3) .
C78A C80A 1.51(3) .
C81A C82A 1.3900 .
C81A C86A 1.3900 .
C82A O2A 1.23(6) .
C82A C83A 1.3900 .
C83A C84A 1.3900 .
C84A C85A 1.3900 .
C85A C86A 1.3900 .
C85A C87A 1.52(3) .
C86A C88A 1.49(3) .
O1B C74B 1.37(3) .
O2B C82B 1.39(4) .
C73B C74B 1.3900 .
C73B C78B 1.3900 .
C73B C81B 1.42(4) .
C74B C75B 1.3900 .
C75B C76B 1.3900 .
C76B C77B 1.3900 .
C77B C78B 1.3900 .
C77B C79B 1.41(4) .
C78B C80B 1.41(4) .
C81B C82B 1.3900 .
C81B C86B 1.3900 .
C82B C83B 1.3900 .
C83B C84B 1.3900 .
C84B C85B 1.3900 .
C85B C86B 1.3900 .
C85B C87B 1.41(4) .
C86B C88B 1.41(4) .
N19 C55 1.27(3) .
N19 C59 1.33(3) .
C55 C56 1.39(3) .
C56 C57 1.38(3) .
C57 C58 1.31(3) .
C57 C60 1.47(3) .
C58 C59 1.34(3) .
C60 N20 1.27(3) .
C60 N21 1.37(3) .
N20 C61 1.38(3) .
C61 N22 1.33(4) .
C61 C65 1.35(5) .
N22 C62 1.40(4) .
C62 N21 1.33(4) .
C62 C70 1.44(4) .
N23 C63 1.19(5) .
N23 C67 1.48(6) .
N23 Zn1A 1.98(3) 3_444
N23 Zn1B 2.25(4) 3_444
C63 C64 1.49(6) .
C64 C65 1.34(5) .
C65 C66 1.43(4) .
C66 C67 1.26(5) .
N24 C68 1.22(5) .
N24 C72 1.24(4) .
N24 Zn6B 2.04(3) 1_454
N24 Zn6A 2.47(3) 1_454
C68 C69 1.34(5) .
C69 C70 1.36(5) .
C70 C71 1.24(5) .
C71 C72 1.47(4) .

loop_
_geom_torsion_atom_site_label_1
_geom_torsion_atom_site_label_2
_geom_torsion_atom_site_label_3
_geom_torsion_atom_site_label_4
_geom_torsion
_geom_torsion_site_symmetry_1
C5 N1 C1 C2 16(8) .
Zn1B N1 C1 C2 178(4) .
Zn1A N1 C1 C2 -166(5) .
N1 C1 C2 C3 -11(9) .
C1 C2 C3 C4 3(7) .
C1 C2 C3 C6 -173(4) .
C2 C3 C4 C5 -1(5) .
C6 C3 C4 C5 175(3) .
C1 N1 C5 C4 -13(6) .
Zn1B N1 C5 C4 180(3) .
Zn1A N1 C5 C4 170(3) .
C3 C4 C5 N1 6(5) .
C2 C3 C6 N2 -10(5) .
C4 C3 C6 N2 173(3) .
C2 C3 C6 N4 177(3) .
C4 C3 C6 N4 1(5) .
N4 C6 N2 C7 -16(5) .
C3 C6 N2 C7 173(3) .
C6 N2 C7 N3 13(4) .
C6 N2 C7 C16 -173(2) .
N2 C7 N3 C8 -5(4) .
C16 C7 N3 C8 -180(2) .
C7 N3 C8 N4 -2(4) .
C7 N3 C8 C11 179(3) .
N2 C6 N4 C8 9(4) .
C3 C6 N4 C8 -179(2) .
N3 C8 N4 C6 0(4) .
C11 C8 N4 C6 179(3) .
C13 N5 C9 C10 -6(7) .
Zn6B N5 C9 C10 174(4) .
Zn6A N5 C9 C10 -162(4) .
N5 C9 C10 C11 7(8) .
C9 C10 C11 C12 1(8) .
C9 C10 C11 C8 179(4) .
N3 C8 C11 C12 -2(5) .
N4 C8 C11 C12 179(4) .
N3 C8 C11 C10 180(4) .
N4 C8 C11 C10 1(5) .
C10 C11 C12 C13 -12(8) .
C8 C11 C12 C13 170(4) .
C9 N5 C13 C12 -3(7) .
Zn6B N5 C13 C12 177(4) .
Zn6A N5 C13 C12 145(4) .
C11 C12 C13 N5 13(8) .
C18 N6 C14 C15 -2(5) .
Zn2A N6 C14 C15 -170(2) .
Zn2B N6 C14 C15 179(2) .
N6 C14 C15 C16 5(4) .
C14 C15 C16 C17 -8(5) .
C14 C15 C16 C7 177(3) .
N2 C7 C16 C15 -179(3) .
N3 C7 C16 C15 -4(4) .
N2 C7 C16 C17 6(5) .
N3 C7 C16 C17 -179(4) .
C15 C16 C17 C18 8(7) .
C7 C16 C17 C18 -177(5) .
C16 C17 C18 N6 -5(9) .
C14 N6 C18 C17 2(8) .
Zn2A N6 C18 C17 172(5) .
Zn2B N6 C18 C17 -179(4) .
C23 N7 C19 C20 5(4) .
Zn2A N7 C19 C20 -166(2) .
Zn2B N7 C19 C20 -173(3) .
N7 C19 C20 C21 -4(5) .
C19 C20 C21 C22 2(4) .
C19 C20 C21 C24 175(2) .
C20 C21 C22 C23 -2(3) .
C24 C21 C22 C23 -175.2(17) .
C19 N7 C23 C22 -5(4) .
Zn2A N7 C23 C22 167.5(17) .
Zn2B N7 C23 C22 173.7(15) .
C21 C22 C23 N7 3(3) .
C20 C21 C24 N10 -172(2) .
C22 C21 C24 N10 1(2) .
C20 C21 C24 N8 11(3) .
C22 C21 C24 N8 -175.4(16) .
N10 C24 N8 C25 -3(2) .
C21 C24 N8 C25 173.8(15) .
C24 N8 C25 N9 1(3) .
C24 N8 C25 C29 177.8(16) .
N8 C25 N9 C26 3(3) .
C29 C25 N9 C26 -174.1(16) .
C25 N9 C26 N10 -5(2) .
C25 N9 C26 C34 -179.2(16) .
N8 C24 N10 C26 1(2) .
C21 C24 N10 C26 -175.4(13) .
N9 C26 N10 C24 3(2) .
C34 C26 N10 C24 177.6(13) .
C31 N11 C27 C28 3(5) .
Zn4A N11 C27 C28 169(3) 3
Zn4B N11 C27 C28 -179(3) 3
N11 C27 C28 C29 -1(6) .
C27 C28 C29 C30 0(4) .
C27 C28 C29 C25 178(3) .
N9 C25 C29 C28 -25(3) .
N8 C25 C29 C28 158(2) .
N9 C25 C29 C30 154(2) .
N8 C25 C29 C30 -24(3) .
C28 C29 C30 C31 -1(4) .
C25 C29 C30 C31 -179(2) .
C29 C30 C31 N11 2(4) .
C27 N11 C31 C30 -4(4) .
Zn4A N11 C31 C30 -169(2) 3
Zn4B N11 C31 C30 178(2) 3
C36 N12 C32 C33 3(4) .
Zn3 N12 C32 C33 174.8(16) .
N12 C32 C33 C34 -4(3) .
C32 C33 C34 C35 4(3) .
C32 C33 C34 C26 -177(2) .
N9 C26 C34 C35 12(3) .
N10 C26 C34 C35 -163(2) .
N9 C26 C34 C33 -166.6(18) .
N10 C26 C34 C33 18(2) .
C33 C34 C35 C36 -4(4) .
C26 C34 C35 C36 178(3) .
C32 N12 C36 C35 -3(5) .
Zn3 N12 C36 C35 -175(3) .
C34 C35 C36 N12 3(6) .
C41 N13 C37 C38 1(4) .
Zn3 N13 C37 C38 -176(2) .
N13 C37 C38 C39 0(4) .
C37 C38 C39 C40 1(4) .
C37 C38 C39 C42 179(2) .
C38 C39 C40 C41 -5(3) .
C42 C39 C40 C41 178(2) .
C37 N13 C41 C40 -5(4) .
Zn3 N13 C41 C40 172(2) .
C39 C40 C41 N13 7(4) .
C38 C39 C42 N16 -178(2) .
C40 C39 C42 N16 0(3) .
C38 C39 C42 N14 1(3) .
C40 C39 C42 N14 178(2) .
N16 C42 N14 C43 5(3) .
C39 C42 N14 C43 -174.2(18) .
C42 N14 C43 N15 -6(3) .
C42 N14 C43 C52 -176.8(17) .
N14 C43 N15 C44 3(3) .
C52 C43 N15 C44 173.5(17) .
C43 N15 C44 N16 2(3) .
C43 N15 C44 C47 -177.0(17) .
N15 C44 N16 C42 -3(3) .
C47 C44 N16 C42 175.9(18) .
N14 C42 N16 C44 -1(3) .
C39 C42 N16 C44 178.3(18) .
C49 N17 C45 C46 -6(4) .
Zn4B N17 C45 C46 174(2) .
Zn4A N17 C45 C46 175.1(19) .
N17 C45 C46 C47 7(4) .
C45 C46 C47 C48 -5(4) .
C45 C46 C47 C44 178(2) .
N16 C44 C47 C48 174(2) .
N15 C44 C47 C48 -7(3) .
N16 C44 C47 C46 -9(3) .
N15 C44 C47 C46 170(2) .
C46 C47 C48 C49 3(4) .
C44 C47 C48 C49 -180(3) .
C45 N17 C49 C48 4(5) .
Zn4B N17 C49 C48 -177(2) .
Zn4A N17 C49 C48 -177(3) .
C47 C48 C49 N17 -2(5) .
C54 N18 C50 C51 0(5) .
Zn5 N18 C50 C51 -174(3) .
N18 C50 C51 C52 4(6) .
C50 C51 C52 C53 -3(5) .
C50 C51 C52 C43 174(3) .
N14 C43 C52 C51 172(2) .
N15 C43 C52 C51 0(3) .
N14 C43 C52 C53 -12(3) .
N15 C43 C52 C53 176(2) .
C51 C52 C53 C54 -1(4) .
C43 C52 C53 C54 -178(2) .
C50 N18 C54 C53 -5(4) .
Zn5 N18 C54 C53 169.5(19) .
C52 C53 C54 N18 5(4) .
C78A C73A C74A O1A 179.9(14) .
C81A C73A C74A O1A -5(3) .
C78A C73A C74A C75A 0.0 .
C81A C73A C74A C75A 175(3) .
O1A C74A C75A C76A -179.9(14) .
C73A C74A C75A C76A 0.0 .
C74A C75A C76A C77A 0.0 .
C75A C76A C77A C78A 0.0 .
C75A C76A C77A C79A 180(4) .
C76A C77A C78A C73A 0.0 .
C79A C77A C78A C73A -180(4) .
C76A C77A C78A C80A 175(3) .
C79A C77A C78A C80A -5(4) .
C74A C73A C78A C77A 0.0 .
C81A C73A C78A C77A -175(3) .
C74A C73A C78A C80A -176(3) .
C81A C73A C78A C80A 9(4) .
C74A C73A C81A C82A -111(3) .
C78A C73A C81A C82A 64(4) .
C74A C73A C81A C86A 70(3) .
C78A C73A C81A C86A -115(2) .
C86A C81A C82A O2A 176(4) .
C73A C81A C82A O2A -3(5) .
C86A C81A C82A C83A 0.0 .
C73A C81A C82A C83A -179(4) .
O2A C82A C83A C84A -176(4) .
C81A C82A C83A C84A 0.0 .
C82A C83A C84A C85A 0.0 .
C83A C84A C85A C86A 0.0 .
C83A C84A C85A C87A -179(3) .
C84A C85A C86A C81A 0.0 .
C87A C85A C86A C81A 179(3) .
C84A C85A C86A C88A -174(3) .
C87A C85A C86A C88A 5(4) .
C82A C81A C86A C85A 0.0 .
C73A C81A C86A C85A 179(4) .
C82A C81A C86A C88A 174(3) .
C73A C81A C86A C88A -7(4) .
C78B C73B C74B O1B -175(3) .
C81B C73B C74B O1B 9(4) .
C78B C73B C74B C75B 0.0 .
C81B C73B C74B C75B -175(4) .
O1B C74B C75B C76B 176(3) .
C73B C74B C75B C76B 0.0 .
C74B C75B C76B C77B 0.0 .
C75B C76B C77B C78B 0.0 .
C75B C76B C77B C79B 178(4) .
C76B C77B C78B C73B 0.0 .
C79B C77B C78B C73B -178(4) .
C76B C77B C78B C80B 177(4) .
C79B C77B C78B C80B -2(5) .
C74B C73B C78B C77B 0.0 .
C81B C73B C78B C77B 175(4) .
C74B C73B C78B C80B -176(4) .
C81B C73B C78B C80B -1(5) .
C74B C73B C81B C82B -93(3) .
C78B C73B C81B C82B 92(3) .
C74B C73B C81B C86B 92(3) .
C78B C73B C81B C86B -83(4) .
C86B C81B C82B O2B 179(5) .
C73B C81B C82B O2B 3(5) .
C86B C81B C82B C83B 0.0 .
C73B C81B C82B C83B -175(4) .
O2B C82B C83B C84B -179(5) .
C81B C82B C83B C84B 0.0 .
C82B C83B C84B C85B 0.0 .
C83B C84B C85B C86B 0.0 .
C83B C84B C85B C87B 174(6) .
C84B C85B C86B C81B 0.0 .
C87B C85B C86B C81B -175(5) .
C84B C85B C86B C88B 178(5) .
C87B C85B C86B C88B 3(6) .
C82B C81B C86B C85B 0.0 .
C73B C81B C86B C85B 175(4) .
C82B C81B C86B C88B -177(6) .
C73B C81B C86B C88B -2(6) .
C59 N19 C55 C56 6(4) .
Zn5 N19 C55 C56 172(2) .
N19 C55 C56 C57 -10(4) .
C55 C56 C57 C58 11(4) .
C55 C56 C57 C60 -175(2) .
C56 C57 C58 C59 -9(3) .
C60 C57 C58 C59 178(2) .
C55 N19 C59 C58 -3(3) .
Zn5 N19 C59 C58 -169.4(17) .
C57 C58 C59 N19 5(4) .
C58 C57 C60 N20 170(2) .
C56 C57 C60 N20 -3(3) .
C58 C57 C60 N21 -11(3) .
C56 C57 C60 N21 176(2) .
N21 C60 N20 C61 5(3) .
C57 C60 N20 C61 -176.8(19) .
C60 N20 C61 N22 0(3) .
C60 N20 C61 C65 179(2) .
C65 C61 N22 C62 -180(2) .
N20 C61 N22 C62 -1(3) .
C61 N22 C62 N21 -3(4) .
C61 N22 C62 C70 -178(2) .
N22 C62 N21 C60 6(3) .
C70 C62 N21 C60 -179(2) .
N20 C60 N21 C62 -7(3) .
C57 C60 N21 C62 173.7(19) .
C67 N23 C63 C64 -0.2(19) .
Zn1A N23 C63 C64 162(3) 3_444
Zn1B N23 C63 C64 -177(2) 3_444
N23 C63 C64 C65 0.2(19) .
C63 C64 C65 C61 175(3) .
C63 C64 C65 C66 -2(3) .
N22 C61 C65 C64 -164(2) .
N20 C61 C65 C64 17(4) .
N22 C61 C65 C66 13(4) .
N20 C61 C65 C66 -166(3) .
C64 C65 C66 C67 5(5) .
C61 C65 C66 C67 -172(4) .
C65 C66 C67 N23 -5(5) .
C63 N23 C67 C66 2(4) .
Zn1A N23 C67 C66 -164(3) 3_444
Zn1B N23 C67 C66 179(3) 3_444
C72 N24 C68 C69 -8(6) .
Zn6B N24 C68 C69 173(3) 1_454
Zn6A N24 C68 C69 169(3) 1_454
N24 C68 C69 C70 5(7) .
C68 C69 C70 C71 0(5) .
C68 C69 C70 C62 -180(4) .
N21 C62 C70 C71 -12(4) .
N22 C62 C70 C71 163(3) .
N21 C62 C70 C69 167(3) .
N22 C62 C70 C69 -17(4) .
C69 C70 C71 C72 -1(4) .
C62 C70 C71 C72 178(2) .
C68 N24 C72 C71 7(5) .
Zn6B N24 C72 C71 -174.4(17) 1_454
Zn6A N24 C72 C71 -171.2(19) 1_454
C70 C71 C72 N24 -2(4) .
